data_4303331
loop_
_publ_author_name
'David V. Partyka'
'Nihal Deligonul'

_publ_section_title
;
Phosphine- and Carbene-Ligated Silver Acetate: Easily-Accessed Synthons for
Reactions with Silylated Nucleophiles
;
_journal_name_full 'Inorganic Chemistry'
_journal_page_first 9463
_journal_page_last 9475
_journal_paper_doi 10.1021/ic901371g
_journal_volume 48
_journal_year 2009
_chemical_formula_moiety 'C80 H148 Ag4 N12 O2 P4'
_chemical_formula_sum 'C80 H148 Ag4 N12 O2 P4'
_chemical_formula_weight 1865.46
_chemical_name_systematic
;
 ?
;
_space_group_IT_number 15
_symmetry_cell_setting monoclinic
_symmetry_space_group_name_Hall '-C 2yc'
_symmetry_space_group_name_H-M 'C 1 2/c 1'
_atom_sites_solution_hydrogens geom
_atom_sites_solution_primary direct
_atom_sites_solution_secondary difmap
_audit_creation_method SHELXL-97
_cell_angle_alpha 90.00
_cell_angle_beta 108.477(2)
_cell_angle_gamma 90.00
_cell_formula_units_Z 4
_cell_length_a 27.025(4)
_cell_length_b 14.5163(16)
_cell_length_c 23.243(3)
_cell_measurement_reflns_used 9863
_cell_measurement_temperature 100(2)
_cell_measurement_theta_max 27.82
_cell_measurement_theta_min 2.25
_cell_volume 8648(2)
_computing_cell_refinement 'Bruker SMART'
_computing_data_collection 'Bruker SMART'
_computing_data_reduction 'Bruker SAINT'
_computing_molecular_graphics 'Bruker SHELXTL'
_computing_publication_material 'Bruker SHELXTL'
_computing_structure_refinement 'SHELXL-97 (Sheldrick, 1997)'
_computing_structure_solution 'SHELXS-97 (Sheldrick, 1990)'
_diffrn_ambient_temperature 100(2)
_diffrn_measured_fraction_theta_full 0.999
_diffrn_measured_fraction_theta_max 0.999
_diffrn_measurement_device_type 'Bruker AXS APES II CCD area detector'
_diffrn_measurement_method 'phi and omega scans'
_diffrn_radiation_monochromator graphite
_diffrn_radiation_source 'fine-focus sealed tube'
_diffrn_radiation_type MoK\a
_diffrn_radiation_wavelength 0.71073
_diffrn_reflns_av_R_equivalents 0.0245
_diffrn_reflns_av_sigmaI/netI 0.0177
_diffrn_reflns_limit_h_max 35
_diffrn_reflns_limit_h_min -34
_diffrn_reflns_limit_k_max 18
_diffrn_reflns_limit_k_min -18
_diffrn_reflns_limit_l_max 30
_diffrn_reflns_limit_l_min -30
_diffrn_reflns_number 51053
_diffrn_reflns_theta_full 27.50
_diffrn_reflns_theta_max 27.50
_diffrn_reflns_theta_min 1.61
_diffrn_standards_decay_% 0
_diffrn_standards_number 0
_exptl_absorpt_coefficient_mu 1.017
_exptl_absorpt_correction_T_max 0.8542
_exptl_absorpt_correction_T_min 0.8365
_exptl_absorpt_correction_type multi-scan
_exptl_absorpt_process_details 'AXScale in APEX 2 (Bruker, 2004)'
_exptl_crystal_colour colourless
_exptl_crystal_density_diffrn 1.433
_exptl_crystal_density_meas ?
_exptl_crystal_density_method .
_exptl_crystal_description irregular
_exptl_crystal_F_000 3904
_exptl_crystal_size_max 0.18
_exptl_crystal_size_mid 0.17
_exptl_crystal_size_min 0.16
_refine_diff_density_max 2.454
_refine_diff_density_min -0.754
_refine_diff_density_rms 0.173
_refine_ls_extinction_method none
_refine_ls_goodness_of_fit_ref 1.083
_refine_ls_hydrogen_treatment constr
_refine_ls_matrix_type full
_refine_ls_number_parameters 460
_refine_ls_number_reflns 9923
_refine_ls_number_restraints 0
_refine_ls_restrained_S_all 1.083
_refine_ls_R_factor_all 0.0358
_refine_ls_R_factor_gt 0.0304
_refine_ls_shift/su_max 0.002
_refine_ls_shift/su_mean 0.000
_refine_ls_structure_factor_coef Fsqd
_refine_ls_weighting_details 'calc w=1/[\s^2^(Fo^2^)+(0.0439P)^2^+28.4528P] where P=(Fo^2^+2Fc^2^)/3'
_refine_ls_weighting_scheme calc
_refine_ls_wR_factor_gt 0.0823
_refine_ls_wR_factor_ref 0.0908
_reflns_number_gt 8874
_reflns_number_total 9923
_reflns_threshold_expression >2sigma(I)
_cod_data_source_file ic901371g_si_001_02.cif
_cod_data_source_block nd031209_0m_
_cod_depositor_comments
;
The following automatic conversions were performed:
'_symmetry_cell_setting' value 'Monoclinic' changed to 'monoclinic'
according to '/home/saulius/struct/CIF-dictionaries/cif_core.dic'
dictionary named 'cif_core.dic' version 2.4.1 from 2010-06-29.

Automatic conversion script
Id: cif_fix_enum 1527 2010-12-29 10:47:43Z saulius 
;
_cod_original_cell_volume 8648.1(18)
_cod_database_code 4303331

loop_
_symmetry_equiv_pos_as_xyz
'x, y, z'
'-x, y, -z+1/2'
'x+1/2, y+1/2, z'
'-x+1/2, y+1/2, -z+1/2'
'-x, -y, -z'
'x, -y, z-1/2'
'-x+1/2, -y+1/2, -z'
'x+1/2, -y+1/2, z-1/2'

loop_
_atom_site_label
_atom_site_type_symbol
_atom_site_fract_x
_atom_site_fract_y
_atom_site_fract_z
_atom_site_U_iso_or_equiv
_atom_site_adp_type
_atom_site_occupancy
_atom_site_symmetry_multiplicity
_atom_site_calc_flag
_atom_site_refinement_flags
_atom_site_disorder_assembly
_atom_site_disorder_group
Ag1 Ag 0.067611(7) 0.419341(12) 0.255398(8) 0.01691(6) Uani 1 1 d . . .
Ag2 Ag -0.011649(7) 0.585072(13) 0.167233(9) 0.02117(6) Uani 1 1 d . . .
P1 P 0.13749(2) 0.31834(4) 0.26044(3) 0.01458(12) Uani 1 1 d . . .
P2 P -0.02915(3) 0.69596(4) 0.08862(3) 0.01813(13) Uani 1 1 d . . .
C8 C 0.10330(10) 0.22429(17) 0.14892(11) 0.0202(5) Uani 1 1 d . . .
H8A H 0.0763 0.2726 0.1347 0.024 Uiso 1 1 calc R . .
H8B H 0.1351 0.2451 0.1403 0.024 Uiso 1 1 calc R . .
C11 C 0.04632(12) 0.08508(18) 0.19534(13) 0.0272(6) Uani 1 1 d . . .
H11A H 0.0725 0.0354 0.2094 0.033 Uiso 1 1 calc R . .
H11B H 0.0140 0.0655 0.2033 0.033 Uiso 1 1 calc R . .
C7 C 0.11557(9) 0.21040(16) 0.21737(11) 0.0169(4) Uani 1 1 d . . .
H7 H 0.1441 0.1637 0.2313 0.020 Uiso 1 1 calc R . .
C12 C 0.06692(10) 0.17339(18) 0.23082(12) 0.0225(5) Uani 1 1 d . . .
H12A H 0.0758 0.1608 0.2748 0.027 Uiso 1 1 calc R . .
H12B H 0.0392 0.2209 0.2200 0.027 Uiso 1 1 calc R . .
C9 C 0.08378(11) 0.13432(19) 0.11490(12) 0.0254(5) Uani 1 1 d . . .
H9A H 0.0760 0.1445 0.0708 0.031 Uiso 1 1 calc R . .
H9B H 0.1115 0.0870 0.1278 0.031 Uiso 1 1 calc R . .
C10 C 0.03485(12) 0.0997(2) 0.12728(13) 0.0291(6) Uani 1 1 d . . .
H10A H 0.0234 0.0410 0.1055 0.035 Uiso 1 1 calc R . .
H10B H 0.0064 0.1453 0.1123 0.035 Uiso 1 1 calc R . .
C18 C 0.23526(9) 0.30721(17) 0.23688(12) 0.0203(5) Uani 1 1 d . . .
H18A H 0.2533 0.2943 0.2803 0.024 Uiso 1 1 calc R . .
H18B H 0.2237 0.2478 0.2161 0.024 Uiso 1 1 calc R . .
C13 C 0.18746(9) 0.36822(16) 0.23076(11) 0.0164(4) Uani 1 1 d . . .
H13 H 0.1702 0.3790 0.1864 0.020 Uiso 1 1 calc R . .
C2 C 0.13940(10) 0.30096(18) 0.38072(11) 0.0193(5) Uani 1 1 d . . .
H2A H 0.1285 0.3664 0.3773 0.023 Uiso 1 1 calc R . .
H2B H 0.1076 0.2625 0.3669 0.023 Uiso 1 1 calc R . .
C1 C 0.17336(9) 0.28320(17) 0.33987(11) 0.0170(5) Uani 1 1 d . . .
H1 H 0.2044 0.3247 0.3545 0.020 Uiso 1 1 calc R . .
C6 C 0.19411(10) 0.18414(17) 0.34737(11) 0.0209(5) Uani 1 1 d . . .
H6A H 0.2180 0.1758 0.3232 0.025 Uiso 1 1 calc R . .
H6B H 0.1646 0.1408 0.3318 0.025 Uiso 1 1 calc R . .
C14 C 0.20442(10) 0.46312(17) 0.25980(12) 0.0205(5) Uani 1 1 d . . .
H14A H 0.1733 0.5031 0.2525 0.025 Uiso 1 1 calc R . .
H14B H 0.2204 0.4557 0.3042 0.025 Uiso 1 1 calc R . .
C15 C 0.24364(10) 0.50948(18) 0.23375(12) 0.0230(5) Uani 1 1 d . . .
H15A H 0.2261 0.5246 0.1905 0.028 Uiso 1 1 calc R . .
H15B H 0.2558 0.5678 0.2557 0.028 Uiso 1 1 calc R . .
C4 C 0.18857(11) 0.17907(19) 0.45379(12) 0.0255(5) Uani 1 1 d . . .
H4A H 0.2087 0.1668 0.4968 0.031 Uiso 1 1 calc R . .
H4B H 0.1584 0.1364 0.4418 0.031 Uiso 1 1 calc R . .
C16 C 0.29053(10) 0.4479(2) 0.23894(13) 0.0261(6) Uani 1 1 d . . .
H16A H 0.3106 0.4389 0.2823 0.031 Uiso 1 1 calc R . .
H16B H 0.3136 0.4783 0.2191 0.031 Uiso 1 1 calc R . .
C3 C 0.16901(10) 0.27864(19) 0.44697(11) 0.0231(5) Uani 1 1 d . . .
H3A H 0.1457 0.2881 0.4719 0.028 Uiso 1 1 calc R . .
H3B H 0.1991 0.3210 0.4620 0.028 Uiso 1 1 calc R . .
C5 C 0.22315(11) 0.1620(2) 0.41410(12) 0.0262(6) Uani 1 1 d . . .
H5A H 0.2343 0.0967 0.4178 0.031 Uiso 1 1 calc R . .
H5B H 0.2548 0.2009 0.4285 0.031 Uiso 1 1 calc R . .
C17 C 0.27333(10) 0.35419(19) 0.20926(13) 0.0249(5) Uani 1 1 d . . .
H17A H 0.3043 0.3144 0.2151 0.030 Uiso 1 1 calc R . .
H17B H 0.2562 0.3626 0.1651 0.030 Uiso 1 1 calc R . .
N1 N -0.01433(8) 0.42508(14) 0.17592(10) 0.0175(4) Uani 1 1 d . . .
N4 N 0.06125(8) 0.58041(14) 0.26046(10) 0.0191(4) Uani 1 1 d . . .
C19 C 0.03098(10) 0.73728(17) 0.07453(12) 0.0207(5) Uani 1 1 d . . .
H19 H 0.0384 0.6916 0.0461 0.025 Uiso 1 1 calc R . .
C30 C -0.04766(11) 0.57200(18) -0.00596(12) 0.0229(5) Uani 1 1 d . . .
H30A H -0.0141 0.5901 -0.0114 0.028 Uiso 1 1 calc R . .
H30B H -0.0401 0.5251 0.0266 0.028 Uiso 1 1 calc R . .
C25 C -0.07219(10) 0.65643(18) 0.01372(12) 0.0206(5) Uani 1 1 d . . .
H25 H -0.0754 0.7068 -0.0166 0.025 Uiso 1 1 calc R . .
C24 C 0.07796(11) 0.7332(2) 0.13256(13) 0.0289(6) Uani 1 1 d . . .
H24A H 0.0731 0.7781 0.1624 0.035 Uiso 1 1 calc R . .
H24B H 0.0804 0.6709 0.1506 0.035 Uiso 1 1 calc R . .
C32 C -0.09241(13) 0.8632(2) 0.06137(13) 0.0320(7) Uani 1 1 d . . .
H32A H -0.1118 0.8329 0.0226 0.038 Uiso 1 1 calc R . .
H32B H -0.0658 0.9042 0.0540 0.038 Uiso 1 1 calc R . .
C26 C -0.12667(11) 0.6323(2) 0.01637(14) 0.0297(6) Uani 1 1 d . . .
H26A H -0.1434 0.6886 0.0255 0.036 Uiso 1 1 calc R . .
H26B H -0.1234 0.5876 0.0496 0.036 Uiso 1 1 calc R . .
C31 C -0.06584(15) 0.7901(2) 0.10898(14) 0.0387(8) Uani 1 1 d . . .
H31 H -0.0957 0.7582 0.1172 0.046 Uiso 1 1 calc R . .
C20 C 0.02784(12) 0.8313(2) 0.04350(13) 0.0296(6) Uani 1 1 d . . .
H20A H 0.0211 0.8798 0.0700 0.036 Uiso 1 1 calc R . .
H20B H -0.0015 0.8312 0.0050 0.036 Uiso 1 1 calc R . .
N2 N -0.02142(8) 0.37851(14) 0.13063(9) 0.0185(4) Uani 1 1 d . . .
N3 N -0.02862(9) 0.33381(17) 0.08781(10) 0.0271(5) Uani 1 1 d . . .
N5 N 0.10024(9) 0.62685(15) 0.27285(12) 0.0277(5) Uani 1 1 d . . .
N6 N 0.13740(10) 0.67181(19) 0.28526(17) 0.0494(8) Uani 1 1 d . . .
C21 C 0.07878(13) 0.8528(2) 0.03039(14) 0.0380(7) Uani 1 1 d . . .
H21A H 0.0835 0.8082 0.0003 0.046 Uiso 1 1 calc R . .
H21B H 0.0766 0.9152 0.0126 0.046 Uiso 1 1 calc R . .
C33 C -0.13060(16) 0.9204(2) 0.08507(18) 0.0467(9) Uani 1 1 d . . .
H33A H -0.1467 0.9694 0.0555 0.056 Uiso 1 1 calc R . .
H33B H -0.1588 0.8799 0.0890 0.056 Uiso 1 1 calc R . .
C23 C 0.12856(12) 0.7552(2) 0.11903(16) 0.0365(7) Uani 1 1 d . . .
H23A H 0.1580 0.7557 0.1575 0.044 Uiso 1 1 calc R . .
H23B H 0.1354 0.7064 0.0927 0.044 Uiso 1 1 calc R . .
C27 C -0.16126(12) 0.5908(2) -0.04366(15) 0.0347(7) Uani 1 1 d . . .
H27A H -0.1956 0.5743 -0.0398 0.042 Uiso 1 1 calc R . .
H27B H -0.1670 0.6373 -0.0763 0.042 Uiso 1 1 calc R . .
C28 C -0.13629(12) 0.5054(2) -0.06061(15) 0.0357(7) Uani 1 1 d . . .
H28A H -0.1328 0.4570 -0.0295 0.043 Uiso 1 1 calc R . .
H28B H -0.1588 0.4811 -0.1001 0.043 Uiso 1 1 calc R . .
C29 C -0.08279(11) 0.52947(19) -0.06492(13) 0.0278(6) Uani 1 1 d . . .
H29A H -0.0869 0.5735 -0.0986 0.033 Uiso 1 1 calc R . .
H29B H -0.0661 0.4730 -0.0740 0.033 Uiso 1 1 calc R . .
C22 C 0.12560(13) 0.8479(2) 0.08780(15) 0.0366(7) Uani 1 1 d . . .
H22A H 0.1580 0.8580 0.0774 0.044 Uiso 1 1 calc R . .
H22B H 0.1230 0.8974 0.1160 0.044 Uiso 1 1 calc R . .
C35 C -0.07512(16) 0.8919(2) 0.19170(15) 0.0430(8) Uani 1 1 d . . .
H35A H -0.1010 0.8510 0.2008 0.052 Uiso 1 1 calc R . .
H35B H -0.0551 0.9237 0.2296 0.052 Uiso 1 1 calc R . .
C36 C -0.03691(14) 0.8325(2) 0.16784(15) 0.0389(7) Uani 1 1 d . . .
H36A H -0.0087 0.8722 0.1630 0.047 Uiso 1 1 calc R . .
H36B H -0.0208 0.7838 0.1977 0.047 Uiso 1 1 calc R . .
C34 C -0.10313(18) 0.9625(2) 0.14445(17) 0.0495(9) Uani 1 1 d . . .
H34A H -0.1287 0.9961 0.1591 0.059 Uiso 1 1 calc R . .
H34B H -0.0774 1.0077 0.1394 0.059 Uiso 1 1 calc R . .
O1 O 0.76098(9) 1.01551(16) 0.91795(11) 0.0393(5) Uani 1 1 d . . .
C73 C 0.79819(13) 0.9528(2) 0.90739(16) 0.0385(7) Uani 1 1 d . . .
H73A H 0.8309 0.9533 0.9421 0.046 Uiso 1 1 calc R . .
H73B H 0.8064 0.9704 0.8703 0.046 Uiso 1 1 calc R . .
C74 C 0.77326(15) 0.8585(3) 0.90004(19) 0.0468(9) Uani 1 1 d . . .
H74A H 0.7548 0.8448 0.8568 0.056 Uiso 1 1 calc R . .
H74B H 0.7996 0.8100 0.9169 0.056 Uiso 1 1 calc R . .
C76 C 0.71740(14) 0.9661(2) 0.92262(17) 0.0411(8) Uani 1 1 d . . .
H76A H 0.6880 0.9703 0.8843 0.049 Uiso 1 1 calc R . .
H76B H 0.7059 0.9909 0.9560 0.049 Uiso 1 1 calc R . .
C75 C 0.73564(16) 0.8660(2) 0.9356(2) 0.0486(9) Uani 1 1 d . . .
H75A H 0.7532 0.8555 0.9794 0.058 Uiso 1 1 calc R . .
H75B H 0.7063 0.8222 0.9206 0.058 Uiso 1 1 calc R . .

loop_
_atom_site_aniso_label
_atom_site_aniso_U_11
_atom_site_aniso_U_22
_atom_site_aniso_U_33
_atom_site_aniso_U_23
_atom_site_aniso_U_13
_atom_site_aniso_U_12
Ag1 0.01444(9) 0.01531(10) 0.02038(10) 0.00205(6) 0.00466(7) 0.00257(6)
Ag2 0.01943(10) 0.01766(10) 0.02471(11) 0.00808(7) 0.00457(8) 0.00077(7)
P1 0.0136(3) 0.0136(3) 0.0160(3) 0.0022(2) 0.0040(2) 0.0010(2)
P2 0.0217(3) 0.0147(3) 0.0208(3) 0.0039(2) 0.0106(2) 0.0043(2)
C8 0.0216(12) 0.0199(12) 0.0186(11) 0.0024(9) 0.0058(9) -0.0015(9)
C11 0.0307(14) 0.0212(13) 0.0279(14) 0.0021(10) 0.0067(11) -0.0090(11)
C7 0.0174(11) 0.0152(11) 0.0161(11) 0.0022(9) 0.0027(9) -0.0005(9)
C12 0.0233(12) 0.0210(12) 0.0232(12) 0.0017(10) 0.0073(10) -0.0045(10)
C9 0.0329(14) 0.0212(13) 0.0195(12) -0.0016(10) 0.0045(11) -0.0037(11)
C10 0.0333(15) 0.0226(13) 0.0256(14) -0.0018(11) 0.0014(12) -0.0098(11)
C18 0.0167(11) 0.0180(11) 0.0269(13) 0.0012(10) 0.0078(10) 0.0019(9)
C13 0.0160(11) 0.0163(11) 0.0171(11) 0.0029(9) 0.0056(9) 0.0009(9)
C2 0.0187(11) 0.0210(12) 0.0178(11) 0.0013(9) 0.0054(9) 0.0030(9)
C1 0.0158(11) 0.0170(11) 0.0165(11) 0.0026(9) 0.0028(9) 0.0014(9)
C6 0.0233(12) 0.0186(12) 0.0195(12) 0.0041(9) 0.0051(10) 0.0059(10)
C14 0.0219(12) 0.0162(11) 0.0251(12) -0.0012(10) 0.0097(10) -0.0022(9)
C15 0.0248(13) 0.0199(12) 0.0252(13) 0.0007(10) 0.0094(10) -0.0038(10)
C4 0.0296(14) 0.0260(13) 0.0195(12) 0.0079(10) 0.0058(10) 0.0043(11)
C16 0.0199(12) 0.0294(14) 0.0300(14) -0.0008(11) 0.0094(11) -0.0054(11)
C3 0.0252(13) 0.0273(13) 0.0166(11) 0.0022(10) 0.0065(10) 0.0018(10)
C5 0.0277(13) 0.0257(13) 0.0222(13) 0.0077(10) 0.0036(11) 0.0095(11)
C17 0.0204(12) 0.0254(13) 0.0329(14) 0.0004(11) 0.0141(11) 0.0004(10)
N1 0.0160(10) 0.0167(10) 0.0188(10) 0.0005(8) 0.0041(8) -0.0011(7)
N4 0.0164(10) 0.0147(10) 0.0246(11) 0.0014(8) 0.0043(8) -0.0011(8)
C19 0.0248(12) 0.0176(12) 0.0231(12) -0.0029(10) 0.0123(10) -0.0040(10)
C30 0.0232(13) 0.0202(12) 0.0238(13) 0.0023(10) 0.0053(10) 0.0021(10)
C25 0.0188(12) 0.0194(12) 0.0229(12) 0.0060(10) 0.0058(10) 0.0020(9)
C24 0.0253(14) 0.0320(15) 0.0288(14) 0.0038(12) 0.0076(11) -0.0034(11)
C32 0.0497(18) 0.0262(14) 0.0232(13) 0.0061(11) 0.0159(13) 0.0187(13)
C26 0.0222(13) 0.0316(15) 0.0369(15) 0.0065(12) 0.0117(12) 0.0017(11)
C31 0.060(2) 0.0350(16) 0.0275(15) 0.0095(13) 0.0234(15) 0.0286(15)
C20 0.0369(15) 0.0269(14) 0.0256(14) 0.0043(11) 0.0109(12) -0.0088(12)
N2 0.0160(10) 0.0187(10) 0.0205(10) 0.0033(8) 0.0056(8) -0.0011(8)
N3 0.0283(12) 0.0307(12) 0.0238(11) -0.0065(10) 0.0104(9) -0.0052(10)
N5 0.0212(11) 0.0164(10) 0.0414(14) 0.0053(10) 0.0040(10) 0.0012(9)
N6 0.0239(13) 0.0270(14) 0.087(2) 0.0082(14) 0.0026(14) -0.0096(11)
C21 0.0454(18) 0.0407(18) 0.0322(15) 0.0003(13) 0.0184(14) -0.0187(15)
C33 0.051(2) 0.0365(19) 0.052(2) 0.0011(15) 0.0149(18) 0.0139(15)
C23 0.0274(15) 0.0400(17) 0.0428(17) -0.0024(14) 0.0120(13) -0.0075(13)
C27 0.0239(14) 0.0384(17) 0.0390(17) 0.0094(13) 0.0062(12) -0.0029(12)
C28 0.0336(16) 0.0273(15) 0.0380(17) 0.0055(12) -0.0004(13) -0.0082(12)
C29 0.0313(14) 0.0204(13) 0.0269(13) 0.0018(11) 0.0025(11) 0.0011(11)
C22 0.0357(16) 0.0372(17) 0.0403(17) -0.0105(14) 0.0169(14) -0.0197(13)
C35 0.075(3) 0.0283(15) 0.0275(15) -0.0073(13) 0.0192(16) 0.0097(16)
C36 0.0473(19) 0.0345(17) 0.0346(16) -0.0044(13) 0.0126(14) 0.0032(14)
C34 0.079(3) 0.0279(16) 0.048(2) -0.0037(15) 0.0283(19) 0.0203(17)
O1 0.0410(12) 0.0360(12) 0.0433(13) -0.0050(10) 0.0171(10) -0.0035(10)
C73 0.0320(16) 0.0457(19) 0.0377(17) 0.0055(14) 0.0108(13) -0.0021(14)
C74 0.049(2) 0.0387(19) 0.061(2) -0.0059(17) 0.0300(18) -0.0021(16)
C76 0.0477(19) 0.0365(17) 0.0488(19) 0.0066(15) 0.0292(16) 0.0058(15)
C75 0.051(2) 0.0341(18) 0.071(3) 0.0011(17) 0.035(2) -0.0023(16)

loop_
_atom_type_symbol
_atom_type_description
_atom_type_scat_dispersion_real
_atom_type_scat_dispersion_imag
_atom_type_scat_source
C C 0.0033 0.0016 'International Tables Vol C Tables 4.2.6.8 and 6.1.1.4'
H H 0.0000 0.0000 'International Tables Vol C Tables 4.2.6.8 and 6.1.1.4'
N N 0.0061 0.0033 'International Tables Vol C Tables 4.2.6.8 and 6.1.1.4'
P P 0.1023 0.0942 'International Tables Vol C Tables 4.2.6.8 and 6.1.1.4'
Ag Ag -0.8971 1.1015 'International Tables Vol C Tables 4.2.6.8 and 6.1.1.4'
O O 0.0106 0.0060 'International Tables Vol C Tables 4.2.6.8 and 6.1.1.4'

loop_
_geom_angle_atom_site_label_1
_geom_angle_atom_site_label_2
_geom_angle_atom_site_label_3
_geom_angle
_geom_angle_site_symmetry_1
_geom_angle_site_symmetry_3
_geom_angle_publ_flag
N4 Ag1 P1 133.19(5) . . ?
N4 Ag1 N1 86.54(7) . . ?
P1 Ag1 N1 126.08(5) . . ?
N4 Ag1 N1 82.36(7) . 2 ?
P1 Ag1 N1 127.57(5) . 2 ?
N1 Ag1 N1 84.91(7) . 2 ?
N1 Ag2 P2 137.65(6) . . ?
N1 Ag2 N4 86.20(7) . . ?
P2 Ag2 N4 128.01(5) . . ?
N1 Ag2 N4 82.82(7) . 2 ?
P2 Ag2 N4 121.80(5) . 2 ?
N4 Ag2 N4 81.55(8) . 2 ?
C13 P1 C7 106.02(11) . . ?
C13 P1 C1 105.35(11) . . ?
C7 P1 C1 106.30(11) . . ?
C13 P1 Ag1 113.91(8) . . ?
C7 P1 Ag1 112.59(8) . . ?
C1 P1 Ag1 112.04(8) . . ?
C31 P2 C25 104.08(14) . . ?
C31 P2 C19 112.29(15) . . ?
C25 P2 C19 104.98(11) . . ?
C31 P2 Ag2 107.41(10) . . ?
C25 P2 Ag2 115.29(8) . . ?
C19 P2 Ag2 112.58(9) . . ?
C9 C8 C7 110.5(2) . . ?
C9 C8 H8A 109.6 . . ?
C7 C8 H8A 109.6 . . ?
C9 C8 H8B 109.6 . . ?
C7 C8 H8B 109.6 . . ?
H8A C8 H8B 108.1 . . ?
C10 C11 C12 111.2(2) . . ?
C10 C11 H11A 109.4 . . ?
C12 C11 H11A 109.4 . . ?
C10 C11 H11B 109.4 . . ?
C12 C11 H11B 109.4 . . ?
H11A C11 H11B 108.0 . . ?
C8 C7 C12 109.8(2) . . ?
C8 C7 P1 112.13(16) . . ?
C12 C7 P1 109.42(17) . . ?
C8 C7 H7 108.5 . . ?
C12 C7 H7 108.5 . . ?
P1 C7 H7 108.5 . . ?
C11 C12 C7 111.8(2) . . ?
C11 C12 H12A 109.3 . . ?
C7 C12 H12A 109.3 . . ?
C11 C12 H12B 109.3 . . ?
C7 C12 H12B 109.3 . . ?
H12A C12 H12B 107.9 . . ?
C10 C9 C8 111.1(2) . . ?
C10 C9 H9A 109.4 . . ?
C8 C9 H9A 109.4 . . ?
C10 C9 H9B 109.4 . . ?
C8 C9 H9B 109.4 . . ?
H9A C9 H9B 108.0 . . ?
C9 C10 C11 109.8(2) . . ?
C9 C10 H10A 109.7 . . ?
C11 C10 H10A 109.7 . . ?
C9 C10 H10B 109.7 . . ?
C11 C10 H10B 109.7 . . ?
H10A C10 H10B 108.2 . . ?
C17 C18 C13 111.2(2) . . ?
C17 C18 H18A 109.4 . . ?
C13 C18 H18A 109.4 . . ?
C17 C18 H18B 109.4 . . ?
C13 C18 H18B 109.4 . . ?
H18A C18 H18B 108.0 . . ?
C18 C13 C14 110.5(2) . . ?
C18 C13 P1 115.62(17) . . ?
C14 C13 P1 109.79(16) . . ?
C18 C13 H13 106.8 . . ?
C14 C13 H13 106.8 . . ?
P1 C13 H13 106.8 . . ?
C3 C2 C1 111.3(2) . . ?
C3 C2 H2A 109.4 . . ?
C1 C2 H2A 109.4 . . ?
C3 C2 H2B 109.4 . . ?
C1 C2 H2B 109.4 . . ?
H2A C2 H2B 108.0 . . ?
C6 C1 C2 110.8(2) . . ?
C6 C1 P1 115.21(17) . . ?
C2 C1 P1 109.95(16) . . ?
C6 C1 H1 106.8 . . ?
C2 C1 H1 106.8 . . ?
P1 C1 H1 106.8 . . ?
C1 C6 C5 111.3(2) . . ?
C1 C6 H6A 109.4 . . ?
C5 C6 H6A 109.4 . . ?
C1 C6 H6B 109.4 . . ?
C5 C6 H6B 109.4 . . ?
H6A C6 H6B 108.0 . . ?
C15 C14 C13 111.5(2) . . ?
C15 C14 H14A 109.3 . . ?
C13 C14 H14A 109.3 . . ?
C15 C14 H14B 109.3 . . ?
C13 C14 H14B 109.3 . . ?
H14A C14 H14B 108.0 . . ?
C16 C15 C14 111.9(2) . . ?
C16 C15 H15A 109.2 . . ?
C14 C15 H15A 109.2 . . ?
C16 C15 H15B 109.2 . . ?
C14 C15 H15B 109.2 . . ?
H15A C15 H15B 107.9 . . ?
C5 C4 C3 110.4(2) . . ?
C5 C4 H4A 109.6 . . ?
C3 C4 H4A 109.6 . . ?
C5 C4 H4B 109.6 . . ?
C3 C4 H4B 109.6 . . ?
H4A C4 H4B 108.1 . . ?
C15 C16 C17 111.1(2) . . ?
C15 C16 H16A 109.4 . . ?
C17 C16 H16A 109.4 . . ?
C15 C16 H16B 109.4 . . ?
C17 C16 H16B 109.4 . . ?
H16A C16 H16B 108.0 . . ?
C2 C3 C4 111.0(2) . . ?
C2 C3 H3A 109.4 . . ?
C4 C3 H3A 109.4 . . ?
C2 C3 H3B 109.4 . . ?
C4 C3 H3B 109.4 . . ?
H3A C3 H3B 108.0 . . ?
C4 C5 C6 111.2(2) . . ?
C4 C5 H5A 109.4 . . ?
C6 C5 H5A 109.4 . . ?
C4 C5 H5B 109.4 . . ?
C6 C5 H5B 109.4 . . ?
H5A C5 H5B 108.0 . . ?
C16 C17 C18 110.8(2) . . ?
C16 C17 H17A 109.5 . . ?
C18 C17 H17A 109.5 . . ?
C16 C17 H17B 109.5 . . ?
C18 C17 H17B 109.5 . . ?
H17A C17 H17B 108.1 . . ?
N2 N1 Ag2 118.67(16) . . ?
N2 N1 Ag1 120.19(16) . . ?
Ag2 N1 Ag1 93.15(7) . . ?
N2 N1 Ag1 125.32(16) . 2 ?
Ag2 N1 Ag1 97.47(8) . 2 ?
Ag1 N1 Ag1 94.95(7) . 2 ?
N5 N4 Ag1 119.72(17) . . ?
N5 N4 Ag2 126.78(18) . . ?
Ag1 N4 Ag2 91.98(7) . . ?
N5 N4 Ag2 116.44(19) . 2 ?
Ag1 N4 Ag2 97.23(7) . 2 ?
Ag2 N4 Ag2 98.36(8) . 2 ?
C24 C19 C20 110.8(2) . . ?
C24 C19 P2 111.09(18) . . ?
C20 C19 P2 116.72(19) . . ?
C24 C19 H19 105.8 . . ?
C20 C19 H19 105.8 . . ?
P2 C19 H19 105.8 . . ?
C29 C30 C25 112.7(2) . . ?
C29 C30 H30A 109.0 . . ?
C25 C30 H30A 109.0 . . ?
C29 C30 H30B 109.0 . . ?
C25 C30 H30B 109.0 . . ?
H30A C30 H30B 107.8 . . ?
C30 C25 C26 109.9(2) . . ?
C30 C25 P2 109.06(17) . . ?
C26 C25 P2 110.99(19) . . ?
C30 C25 H25 108.9 . . ?
C26 C25 H25 108.9 . . ?
P2 C25 H25 108.9 . . ?
C23 C24 C19 110.9(2) . . ?
C23 C24 H24A 109.5 . . ?
C19 C24 H24A 109.5 . . ?
C23 C24 H24B 109.5 . . ?
C19 C24 H24B 109.5 . . ?
H24A C24 H24B 108.1 . . ?
C31 C32 C33 108.9(2) . . ?
C31 C32 H32A 109.9 . . ?
C33 C32 H32A 109.9 . . ?
C31 C32 H32B 109.9 . . ?
C33 C32 H32B 109.9 . . ?
H32A C32 H32B 108.3 . . ?
C25 C26 C27 111.7(2) . . ?
C25 C26 H26A 109.3 . . ?
C27 C26 H26A 109.3 . . ?
C25 C26 H26B 109.3 . . ?
C27 C26 H26B 109.3 . . ?
H26A C26 H26B 107.9 . . ?
C36 C31 C32 111.6(3) . . ?
C36 C31 P2 112.2(2) . . ?
C32 C31 P2 119.7(2) . . ?
C36 C31 H31 103.8 . . ?
C32 C31 H31 103.8 . . ?
P2 C31 H31 103.8 . . ?
C19 C20 C21 110.8(3) . . ?
C19 C20 H20A 109.5 . . ?
C21 C20 H20A 109.5 . . ?
C19 C20 H20B 109.5 . . ?
C21 C20 H20B 109.5 . . ?
H20A C20 H20B 108.1 . . ?
N3 N2 N1 179.2(3) . . ?
N6 N5 N4 179.2(4) . . ?
C22 C21 C20 111.4(2) . . ?
C22 C21 H21A 109.3 . . ?
C20 C21 H21A 109.3 . . ?
C22 C21 H21B 109.3 . . ?
C20 C21 H21B 109.3 . . ?
H21A C21 H21B 108.0 . . ?
C34 C33 C32 111.0(3) . . ?
C34 C33 H33A 109.4 . . ?
C32 C33 H33A 109.4 . . ?
C34 C33 H33B 109.4 . . ?
C32 C33 H33B 109.4 . . ?
H33A C33 H33B 108.0 . . ?
C22 C23 C24 111.6(3) . . ?
C22 C23 H23A 109.3 . . ?
C24 C23 H23A 109.3 . . ?
C22 C23 H23B 109.3 . . ?
C24 C23 H23B 109.3 . . ?
H23A C23 H23B 108.0 . . ?
C28 C27 C26 111.3(3) . . ?
C28 C27 H27A 109.4 . . ?
C26 C27 H27A 109.4 . . ?
C28 C27 H27B 109.4 . . ?
C26 C27 H27B 109.4 . . ?
H27A C27 H27B 108.0 . . ?
C29 C28 C27 109.8(2) . . ?
C29 C28 H28A 109.7 . . ?
C27 C28 H28A 109.7 . . ?
C29 C28 H28B 109.7 . . ?
C27 C28 H28B 109.7 . . ?
H28A C28 H28B 108.2 . . ?
C28 C29 C30 111.5(2) . . ?
C28 C29 H29A 109.3 . . ?
C30 C29 H29A 109.3 . . ?
C28 C29 H29B 109.3 . . ?
C30 C29 H29B 109.3 . . ?
H29A C29 H29B 108.0 . . ?
C23 C22 C21 111.3(3) . . ?
C23 C22 H22A 109.4 . . ?
C21 C22 H22A 109.4 . . ?
C23 C22 H22B 109.4 . . ?
C21 C22 H22B 109.4 . . ?
H22A C22 H22B 108.0 . . ?
C34 C35 C36 110.3(3) . . ?
C34 C35 H35A 109.6 . . ?
C36 C35 H35A 109.6 . . ?
C34 C35 H35B 109.6 . . ?
C36 C35 H35B 109.6 . . ?
H35A C35 H35B 108.1 . . ?
C31 C36 C35 109.9(3) . . ?
C31 C36 H36A 109.7 . . ?
C35 C36 H36A 109.7 . . ?
C31 C36 H36B 109.7 . . ?
C35 C36 H36B 109.7 . . ?
H36A C36 H36B 108.2 . . ?
C33 C34 C35 112.6(3) . . ?
C33 C34 H34A 109.1 . . ?
C35 C34 H34A 109.1 . . ?
C33 C34 H34B 109.1 . . ?
C35 C34 H34B 109.1 . . ?
H34A C34 H34B 107.8 . . ?
C76 O1 C73 109.8(2) . . ?
O1 C73 C74 106.4(3) . . ?
O1 C73 H73A 110.5 . . ?
C74 C73 H73A 110.5 . . ?
O1 C73 H73B 110.5 . . ?
C74 C73 H73B 110.5 . . ?
H73A C73 H73B 108.6 . . ?
C75 C74 C73 103.2(3) . . ?
C75 C74 H74A 111.1 . . ?
C73 C74 H74A 111.1 . . ?
C75 C74 H74B 111.1 . . ?
C73 C74 H74B 111.1 . . ?
H74A C74 H74B 109.1 . . ?
O1 C76 C75 105.8(3) . . ?
O1 C76 H76A 110.6 . . ?
C75 C76 H76A 110.6 . . ?
O1 C76 H76B 110.6 . . ?
C75 C76 H76B 110.6 . . ?
H76A C76 H76B 108.7 . . ?
C74 C75 C76 101.0(3) . . ?
C74 C75 H75A 111.6 . . ?
C76 C75 H75A 111.6 . . ?
C74 C75 H75B 111.6 . . ?
C76 C75 H75B 111.6 . . ?
H75A C75 H75B 109.4 . . ?

loop_
_geom_bond_atom_site_label_1
_geom_bond_atom_site_label_2
_geom_bond_distance
_geom_bond_site_symmetry_2
_geom_bond_publ_flag
Ag1 N4 2.350(2) . ?
Ag1 P1 2.3642(6) . ?
Ag1 N1 2.394(2) . ?
Ag1 N1 2.467(2) 2 ?
Ag2 N1 2.334(2) . ?
Ag2 P2 2.3676(7) . ?
Ag2 N4 2.424(2) . ?
Ag2 N4 2.461(2) 2 ?
P1 C13 1.848(2) . ?
P1 C7 1.853(2) . ?
P1 C1 1.864(2) . ?
P2 C31 1.837(3) . ?
P2 C25 1.852(3) . ?
P2 C19 1.856(3) . ?
C8 C9 1.531(4) . ?
C8 C7 1.532(3) . ?
C8 H8A 0.9900 . ?
C8 H8B 0.9900 . ?
C11 C10 1.528(4) . ?
C11 C12 1.530(4) . ?
C11 H11A 0.9900 . ?
C11 H11B 0.9900 . ?
C7 C12 1.541(3) . ?
C7 H7 1.0000 . ?
C12 H12A 0.9900 . ?
C12 H12B 0.9900 . ?
C9 C10 1.525(4) . ?
C9 H9A 0.9900 . ?
C9 H9B 0.9900 . ?
C10 H10A 0.9900 . ?
C10 H10B 0.9900 . ?
C18 C17 1.534(3) . ?
C18 C13 1.535(3) . ?
C18 H18A 0.9900 . ?
C18 H18B 0.9900 . ?
C13 C14 1.539(3) . ?
C13 H13 1.0000 . ?
C2 C3 1.528(3) . ?
C2 C1 1.537(3) . ?
C2 H2A 0.9900 . ?
C2 H2B 0.9900 . ?
C1 C6 1.533(3) . ?
C1 H1 1.0000 . ?
C6 C5 1.534(3) . ?
C6 H6A 0.9900 . ?
C6 H6B 0.9900 . ?
C14 C15 1.533(3) . ?
C14 H14A 0.9900 . ?
C14 H14B 0.9900 . ?
C15 C16 1.524(4) . ?
C15 H15A 0.9900 . ?
C15 H15B 0.9900 . ?
C4 C5 1.527(4) . ?
C4 C3 1.530(4) . ?
C4 H4A 0.9900 . ?
C4 H4B 0.9900 . ?
C16 C17 1.529(4) . ?
C16 H16A 0.9900 . ?
C16 H16B 0.9900 . ?
C3 H3A 0.9900 . ?
C3 H3B 0.9900 . ?
C5 H5A 0.9900 . ?
C5 H5B 0.9900 . ?
C17 H17A 0.9900 . ?
C17 H17B 0.9900 . ?
N1 N2 1.214(3) . ?
N1 Ag1 2.467(2) 2 ?
N4 N5 1.206(3) . ?
N4 Ag2 2.461(2) 2 ?
C19 C24 1.533(4) . ?
C19 C20 1.533(4) . ?
C19 H19 1.0000 . ?
C30 C29 1.528(4) . ?
C30 C25 1.531(4) . ?
C30 H30A 0.9900 . ?
C30 H30B 0.9900 . ?
C25 C26 1.534(4) . ?
C25 H25 1.0000 . ?
C24 C23 1.531(4) . ?
C24 H24A 0.9900 . ?
C24 H24B 0.9900 . ?
C32 C31 1.537(4) . ?
C32 C33 1.555(4) . ?
C32 H32A 0.9900 . ?
C32 H32B 0.9900 . ?
C26 C27 1.535(4) . ?
C26 H26A 0.9900 . ?
C26 H26B 0.9900 . ?
C31 C36 1.478(5) . ?
C31 H31 1.0000 . ?
C20 C21 1.533(4) . ?
C20 H20A 0.9900 . ?
C20 H20B 0.9900 . ?
N2 N3 1.152(3) . ?
N5 N6 1.155(3) . ?
C21 C22 1.522(5) . ?
C21 H21A 0.9900 . ?
C21 H21B 0.9900 . ?
C33 C34 1.476(5) . ?
C33 H33A 0.9900 . ?
C33 H33B 0.9900 . ?
C23 C22 1.519(5) . ?
C23 H23A 0.9900 . ?
C23 H23B 0.9900 . ?
C27 C28 1.522(5) . ?
C27 H27A 0.9900 . ?
C27 H27B 0.9900 . ?
C28 C29 1.521(4) . ?
C28 H28A 0.9900 . ?
C28 H28B 0.9900 . ?
C29 H29A 0.9900 . ?
C29 H29B 0.9900 . ?
C22 H22A 0.9900 . ?
C22 H22B 0.9900 . ?
C35 C34 1.518(5) . ?
C35 C36 1.574(5) . ?
C35 H35A 0.9900 . ?
C35 H35B 0.9900 . ?
C36 H36A 0.9900 . ?
C36 H36B 0.9900 . ?
C34 H34A 0.9900 . ?
C34 H34B 0.9900 . ?
O1 C76 1.412(4) . ?
O1 C73 1.434(4) . ?
C73 C74 1.511(5) . ?
C73 H73A 0.9900 . ?
C73 H73B 0.9900 . ?
C74 C75 1.504(5) . ?
C74 H74A 0.9900 . ?
C74 H74B 0.9900 . ?
C76 C75 1.534(5) . ?
C76 H76A 0.9900 . ?
C76 H76B 0.9900 . ?
C75 H75A 0.9900 . ?
C75 H75B 0.9900 . ?
